data_1100987
loop_
_publ_author_name
'He, M'
'Chen, X'
'Lan, Y'
'Li, H'
'Xu, Y'

_publ_section_title
;
Ab initio structure determination of new compound LiAlB~2~O~5~
;
_journal_name_full 'Journal of Solid State Chemistry'
_journal_page_first 181
_journal_page_last 184
_journal_paper_doi 10.1006/jssc.2000.8979
_journal_volume 156
_journal_year 2001
_chemical_formula_structural 'Li Al B2 O5'
_chemical_formula_sum 'Al B2 Li O5'
_chemical_name_systematic
;
Lithium Aluminium Boron Oxide (1/1/2/5)
;
_space_group_crystal_system monoclinic
_space_group_IT_number 15
_space_group_name_Hall '-C 2yc'
_space_group_name_H-M_alt 'C 1 2/c 1'
_cell_angle_alpha 90
_cell_angle_beta 120.0681(3)
_cell_angle_gamma 90
_cell_formula_units_Z 8
_cell_length_a 9.9096(1)
_cell_length_b 10.0634(1)
_cell_length_c 9.3552(1)
_cell_volume 807.39
_refine_ls_R_factor_all 0.07
_cod_duplicate_entry 1100045
_cod_depositor_comments
;
 Changing the space group from 'P 1 2/c 1' to 'C 1 2/c 1' after consulting
 the original publication. All related space group information was changed
 accordingly.

 Antanas Vaitkus,
 2017-07-04
;
_cod_original_sg_symbol_H-M 'C 2/c'
_cod_database_code 1100987

loop_
_space_group_symop_id
_space_group_symop_operation_xyz
1 x,y,z
2 -x,y,-z+1/2
3 -x,-y,-z
4 x,-y,z+1/2
5 x+1/2,y+1/2,z
6 -x+1/2,y+1/2,-z+1/2
7 -x+1/2,-y+1/2,-z
8 x+1/2,-y+1/2,z+1/2

loop_
_atom_site_label
_atom_site_type_symbol
_atom_site_symmetry_multiplicity
_atom_site_Wyckoff_symbol
_atom_site_fract_x
_atom_site_fract_y
_atom_site_fract_z
_atom_site_occupancy
_atom_site_attached_hydrogens
_atom_site_calc_flag
Al1 Al3+ 8 f 0.1948(2) 0.1523(2) 0.1510(2) 1. 0 d
B1 B3+ 8 f -0.0662(7) 0.3266(7) -0.0308(8) 1. 0 d
B2 B3+ 8 f 0.2341(8) -0.0050(6) 0.4071(8) 1. 0 d
Li1 Li1+ 4 e 0. 0.378(1) 0.25 1. 0 d
Li2 Li1+ 4 e 0. 0.159(2) 0.75 1. 0 d
O1 O2- 8 f 0.0582(4) 0.2754(3) 0.1104(4) 1. 0 d
O2 O2- 8 f -0.1232(3) 0.2944(3) -0.1897(3) 1. 0 d
O3 O2- 8 f -0.1386(4) 0.4271(3) 0.0238(4) 1. 0 d
O4 O2- 8 f 0.1581(4) 0.0184(3) 0.2428(4) 1. 0 d
O5 O2- 8 f 0.1846(4) 0.1071(3) -0.0311(4) 1. 0 d

loop_
_atom_type_symbol
_atom_type_oxidation_number
Al3+ 2.000
B3+ 3.000
Li1+ 1.000
O2- -2.000
